data_4348529
loop_
_publ_author_name
'Sengupta, Debabrata'
'Bhattacharjee, Rameswar'
'Pramanick, Rajib'
'Rath, Santi Prasad'
'Saha Chowdhury, Nabanita'
'Datta, Ayan'
'Goswami, Sreebrata'

_publ_section_title
;
 Exclusively Ligand-Mediated Catalytic Dehydrogenation of Alcohols.
;
_journal_issue 19
_journal_name_full 'Inorganic chemistry'
_journal_page_first 9602
_journal_page_last 9610
_journal_paper_doi 10.1021/acs.inorgchem.6b01310
_journal_volume 55
_journal_year 2016
_chemical_formula_moiety 'C17 H15 Cl2 N5 Ni O'
_chemical_formula_sum 'C17 H15 Cl2 N5 Ni O'
_chemical_formula_weight 434.93
_space_group_crystal_system monoclinic
_space_group_IT_number 15
_space_group_name_Hall '-C 2yc'
_space_group_name_H-M_alt 'C 1 2/c 1'
_atom_sites_solution_hydrogens geom
_audit_creation_method SHELXL-2014
_cell_angle_alpha 90
_cell_angle_beta 103.554(12)
_cell_angle_gamma 90
_cell_formula_units_Z 4
_cell_length_a 19.447(19)
_cell_length_b 11.944(12)
_cell_length_c 8.020(8)
_cell_measurement_reflns_used 1753
_cell_measurement_temperature 150(2)
_cell_measurement_theta_max 25.9
_cell_measurement_theta_min 2.0
_cell_volume 1811(3)
_computing_structure_refinement 'SHELXL-2014 (Sheldrick, 2014)'
_diffrn_ambient_temperature 150(2)
_diffrn_measured_fraction_theta_full 1.000
_diffrn_measured_fraction_theta_max 0.995
_diffrn_measurement_device_type 'CCD area detector'
_diffrn_radiation_type MoK\a
_diffrn_radiation_wavelength 0.71073
_diffrn_reflns_av_R_equivalents 0.0498
_diffrn_reflns_av_unetI/netI 0.0347
_diffrn_reflns_Laue_measured_fraction_full 1.000
_diffrn_reflns_Laue_measured_fraction_max 0.995
_diffrn_reflns_limit_h_max 23
_diffrn_reflns_limit_h_min -22
_diffrn_reflns_limit_k_max 14
_diffrn_reflns_limit_k_min -14
_diffrn_reflns_limit_l_max 8
_diffrn_reflns_limit_l_min -9
_diffrn_reflns_number 10954
_diffrn_reflns_point_group_measured_fraction_full 1.000
_diffrn_reflns_point_group_measured_fraction_max 0.995
_diffrn_reflns_theta_full 25.242
_diffrn_reflns_theta_max 25.875
_diffrn_reflns_theta_min 2.017
_exptl_absorpt_coefficient_mu 1.383
_exptl_absorpt_correction_T_max 0.839
_exptl_absorpt_correction_T_min 0.736
_exptl_absorpt_correction_type empirical
_exptl_absorpt_process_details SADABS
_exptl_crystal_colour green
_exptl_crystal_density_diffrn 1.595
_exptl_crystal_description plate
_exptl_crystal_F_000 888
_exptl_crystal_size_max 0.18
_exptl_crystal_size_mid 0.16
_exptl_crystal_size_min 0.10
_refine_diff_density_max 0.563
_refine_diff_density_min -0.332
_refine_diff_density_rms 0.062
_refine_ls_extinction_method none
_refine_ls_goodness_of_fit_ref 0.991
_refine_ls_hydrogen_treatment constr
_refine_ls_matrix_type full
_refine_ls_number_parameters 121
_refine_ls_number_reflns 1744
_refine_ls_number_restraints 0
_refine_ls_restrained_S_all 0.991
_refine_ls_R_factor_all 0.0702
_refine_ls_R_factor_gt 0.0438
_refine_ls_shift/su_max 0.000
_refine_ls_shift/su_mean 0.000
_refine_ls_structure_factor_coef Fsqd
_refine_ls_weighting_details 'w=1/[\s^2^(Fo^2^)+(0.0375P)^2^+5.3464P] where P=(Fo^2^+2Fc^2^)/3'
_refine_ls_weighting_scheme calc
_refine_ls_wR_factor_gt 0.0918
_refine_ls_wR_factor_ref 0.1047
_reflns_Friedel_coverage 0.000
_reflns_number_gt 1228
_reflns_number_total 1744
_reflns_threshold_expression 'I > 2\s(I)'
_cod_data_source_file ic6b01310_si_003.cif
_cod_data_source_block 1
_cod_depositor_comments
;
The following automatic conversions were performed:

data item '_exptl_absorpt_correction_type' value 'EMPIRICAL' was
changed to 'empirical' in accordance with the
/home/saulius/struct/COD-crude-data/automatic-downloads/DataCite-retrospective/ACS/depositions/lib/dictionaries/cif_core.dic
dictionary named 'cif_core.dic' version 2.4.2 last updated on
2011-04-26.

Automatic conversion script
Id: cif_fix_values 6909 2019-04-08 15:41:33Z antanas 
;
_cod_original_sg_symbol_H-M 'C 2/c'
_cod_database_code 4348529
_shelx_space_group_comment
;
The symmetry employed for this shelxl refinement is uniquely defined
by the following loop, which should always be used as a source of
symmetry information in preference to the above space-group names.
They are only intended as comments.
;
_shelxl_version_number 2014-3

loop_
_space_group_symop_operation_xyz
'x, y, z'
'-x, y, -z+1/2'
'x+1/2, y+1/2, z'
'-x+1/2, y+1/2, -z+1/2'
'-x, -y, -z'
'x, -y, z-1/2'
'-x+1/2, -y+1/2, -z'
'x+1/2, -y+1/2, z-1/2'

loop_
_atom_site_label
_atom_site_type_symbol
_atom_site_fract_x
_atom_site_fract_y
_atom_site_fract_z
_atom_site_U_iso_or_equiv
_atom_site_adp_type
_atom_site_occupancy
_atom_site_site_symmetry_order
_atom_site_calc_flag
_atom_site_refinement_flags_posn
_atom_site_refinement_flags_adp
_atom_site_refinement_flags_occupancy
Ni1 Ni 0.5000 0.19277(5) 0.2500 0.0467(2) Uani 1 2 d S T P
Cl1 Cl 0.44322(6) 0.18192(8) 0.47573(13) 0.0576(3) Uani 1 1 d . . .
O1 O 0.5000 0.0172(3) 0.2500 0.0623(12) Uani 1 2 d S T P
H1 H 0.5068 -0.0057 0.1588 0.093 Uiso 1 1 calc R U .
N1 N 0.60044(16) 0.2508(2) 0.4444(4) 0.0451(8) Uani 1 1 d . . .
N3 N 0.5000 0.3601(3) 0.2500 0.0402(10) Uani 1 2 d S T P
C2 C 0.7088(3) 0.2385(4) 0.6772(7) 0.0841(17) Uani 1 1 d . . .
H2 H 0.7098 0.3159 0.6907 0.101 Uiso 1 1 calc R U .
C1 C 0.65500(19) 0.1885(3) 0.5569(5) 0.0467(9) Uani 1 1 d . . .
N2 N 0.60694(16) 0.3552(2) 0.4626(4) 0.0487(8) Uani 1 1 d . . .
C7 C 0.55236(19) 0.4167(3) 0.3521(5) 0.0445(9) Uani 1 1 d . . .
C8 C 0.5545(2) 0.5325(3) 0.3557(5) 0.0525(10) Uani 1 1 d . . .
H8 H 0.5917 0.5701 0.4278 0.063 Uiso 1 1 calc R U .
C6 C 0.6539(2) 0.0758(3) 0.5376(6) 0.0707(14) Uani 1 1 d . . .
H6 H 0.6180 0.0422 0.4555 0.085 Uiso 1 1 calc R U .
C5 C 0.7057(3) 0.0108(4) 0.6394(7) 0.0924(19) Uani 1 1 d . . .
H5 H 0.7046 -0.0667 0.6269 0.111 Uiso 1 1 calc R U .
C9 C 0.5000 0.5912(4) 0.2500 0.0554(15) Uani 1 2 d S T P
H9 H 0.5000 0.6690 0.2500 0.066 Uiso 1 2 calc R U P
C3 C 0.7609(3) 0.1734(4) 0.7767(7) 0.0828(16) Uani 1 1 d . . .
H3 H 0.7976 0.2069 0.8564 0.099 Uiso 1 1 calc R U .
C4 C 0.7591(2) 0.0607(4) 0.7593(6) 0.0742(14) Uani 1 1 d . . .
H4 H 0.7940 0.0169 0.8286 0.089 Uiso 1 1 calc R U .

loop_
_atom_site_aniso_label
_atom_site_aniso_U_11
_atom_site_aniso_U_22
_atom_site_aniso_U_33
_atom_site_aniso_U_23
_atom_site_aniso_U_13
_atom_site_aniso_U_12
Ni1 0.0568(5) 0.0286(3) 0.0471(4) 0.000 -0.0035(3) 0.000
Cl1 0.0696(7) 0.0431(5) 0.0557(6) 0.0006(4) 0.0058(5) -0.0103(4)
O1 0.093(3) 0.0366(19) 0.048(2) 0.000 -0.003(3) 0.000
N1 0.0520(19) 0.0333(15) 0.0445(19) 0.0004(13) 0.0005(15) -0.0028(13)
N3 0.047(2) 0.0292(19) 0.039(2) 0.000 -0.001(2) 0.000
C2 0.089(4) 0.040(2) 0.094(4) -0.004(2) -0.038(3) -0.003(2)
C1 0.046(2) 0.0394(18) 0.048(2) 0.0030(17) -0.0022(17) -0.0031(16)
N2 0.0520(19) 0.0343(15) 0.051(2) -0.0018(13) -0.0055(16) -0.0043(13)
C7 0.052(2) 0.0337(17) 0.043(2) 0.0001(15) 0.0003(18) -0.0042(15)
C8 0.066(3) 0.0343(18) 0.050(2) -0.0023(16) -0.001(2) -0.0090(17)
C6 0.063(3) 0.041(2) 0.086(3) 0.003(2) -0.026(2) -0.0091(19)
C5 0.084(4) 0.042(2) 0.121(5) 0.007(3) -0.037(3) 0.004(2)
C9 0.080(4) 0.025(2) 0.055(4) 0.000 0.003(3) 0.000
C3 0.074(3) 0.060(3) 0.088(4) 0.000(2) -0.035(3) -0.005(2)
C4 0.062(3) 0.059(3) 0.084(3) 0.014(2) -0.018(3) 0.007(2)

loop_
_atom_type_symbol
_atom_type_description
_atom_type_scat_dispersion_real
_atom_type_scat_dispersion_imag
_atom_type_scat_source
C C 0.0033 0.0016 'International Tables Vol C Tables 4.2.6.8 and 6.1.1.4'
H H 0.0000 0.0000 'International Tables Vol C Tables 4.2.6.8 and 6.1.1.4'
N N 0.0061 0.0033 'International Tables Vol C Tables 4.2.6.8 and 6.1.1.4'
O O 0.0106 0.0060 'International Tables Vol C Tables 4.2.6.8 and 6.1.1.4'
Cl Cl 0.1484 0.1585 'International Tables Vol C Tables 4.2.6.8 and 6.1.1.4'
Ni Ni 0.3393 1.1124 'International Tables Vol C Tables 4.2.6.8 and 6.1.1.4'

loop_
_geom_angle_atom_site_label_1
_geom_angle_atom_site_label_2
_geom_angle_atom_site_label_3
_geom_angle
_geom_angle_site_symmetry_1
_geom_angle_site_symmetry_3
N3 Ni1 O1 180.0 . .
N3 Ni1 N1 72.49(7) . .
O1 Ni1 N1 107.51(7) . .
N3 Ni1 N1 72.49(7) . 2_655
O1 Ni1 N1 107.51(7) . 2_655
N1 Ni1 N1 144.97(15) . 2_655
N3 Ni1 Cl1 93.18(3) . 2_655
O1 Ni1 Cl1 86.82(3) . 2_655
N1 Ni1 Cl1 93.51(11) . 2_655
N1 Ni1 Cl1 88.40(11) 2_655 2_655
N3 Ni1 Cl1 93.18(3) . .
O1 Ni1 Cl1 86.82(3) . .
N1 Ni1 Cl1 88.40(11) . .
N1 Ni1 Cl1 93.51(11) 2_655 .
Cl1 Ni1 Cl1 173.64(5) 2_655 .
N2 N1 C1 113.8(3) . .
N2 N1 Ni1 115.0(2) . .
C1 N1 Ni1 131.1(2) . .
C7 N3 C7 119.0(4) . 2_655
C7 N3 Ni1 120.5(2) . .
C7 N3 Ni1 120.5(2) 2_655 .
C3 C2 C1 119.7(4) . .
C6 C1 C2 119.9(4) . .
C6 C1 N1 117.1(3) . .
C2 C1 N1 123.0(3) . .
N1 N2 C7 113.6(3) . .
N3 C7 C8 122.3(3) . .
N3 C7 N2 118.3(3) . .
C8 C7 N2 119.4(3) . .
C9 C8 C7 118.6(4) . .
C1 C6 C5 120.1(4) . .
C4 C5 C6 119.9(4) . .
C8 C9 C8 119.1(5) 2_655 .
C4 C3 C2 120.4(4) . .
C3 C4 C5 120.0(4) . .

loop_
_geom_bond_atom_site_label_1
_geom_bond_atom_site_label_2
_geom_bond_distance
_geom_bond_site_symmetry_2
Ni1 N3 1.998(4) .
Ni1 O1 2.097(4) .
Ni1 N1 2.302(3) .
Ni1 N1 2.302(3) 2_655
Ni1 Cl1 2.335(2) 2_655
Ni1 Cl1 2.335(2) .
N1 N2 1.259(4) .
N1 C1 1.430(5) .
N3 C7 1.332(4) .
N3 C7 1.332(4) 2_655
C2 C3 1.374(6) .
C2 C1 1.382(5) .
C1 C6 1.355(5) .
N2 C7 1.418(5) .
C7 C8 1.384(5) .
C8 C9 1.382(4) .
C6 C5 1.379(6) .
C5 C4 1.375(6) .
C9 C8 1.382(4) 2_655
C3 C4 1.353(6) .
